data_4104324
loop_
_publ_author_name
'Tao Wu'
'Jian Zhang'
'Cong Zhou'
'Le Wang'
'Xianhui Bu'
'Pingyun Feng'

_publ_section_title
;
 Zeolite RHO-Type Net with the Lightest Elements
;
_journal_name_full 'Journal of the American Chemical Society'
_journal_page_first 6111
_journal_page_last 6113
_journal_paper_doi 10.1021/ja901725v
_journal_volume 131
_journal_year 2009
_chemical_formula_sum 'C20.5 H23.5 B Cu N8'
_chemical_formula_weight 456.32
_chemical_name_systematic
;
 ?
;
_space_group_IT_number 207
_symmetry_cell_setting cubic
_symmetry_space_group_name_Hall 'P 4 2 3'
_symmetry_space_group_name_H-M 'P 4 3 2'
_atom_sites_solution_hydrogens geom
_atom_sites_solution_primary direct
_atom_sites_solution_secondary difmap
_audit_creation_method SHELXL-97
_cell_angle_alpha 90.00
_cell_angle_beta 90.00
_cell_angle_gamma 90.00
_cell_formula_units_Z 24
_cell_length_a 26.81520(10)
_cell_length_b 26.81520(10)
_cell_length_c 26.81520(10)
_cell_measurement_temperature 150(2)
_cell_volume 19281.60(12)
_computing_structure_refinement 'SHELXL-97 (Sheldrick, 1997)'
_computing_structure_solution 'SHELXS-97 (Sheldrick, 1990)'
_diffrn_ambient_temperature 150(2)
_diffrn_measured_fraction_theta_full 0.999
_diffrn_measured_fraction_theta_max 0.999
_diffrn_radiation_monochromator graphite
_diffrn_radiation_source 'fine-focus sealed tube'
_diffrn_radiation_type MoK\a
_diffrn_radiation_wavelength 0.71073
_diffrn_reflns_av_R_equivalents 0.0428
_diffrn_reflns_av_sigmaI/netI 0.0233
_diffrn_reflns_limit_h_max 28
_diffrn_reflns_limit_h_min -29
_diffrn_reflns_limit_k_max 31
_diffrn_reflns_limit_k_min -31
_diffrn_reflns_limit_l_max 31
_diffrn_reflns_limit_l_min -31
_diffrn_reflns_number 90405
_diffrn_reflns_theta_full 24.93
_diffrn_reflns_theta_max 24.93
_diffrn_reflns_theta_min 1.07
_exptl_absorpt_coefficient_mu 0.696
_exptl_absorpt_correction_type none
_exptl_crystal_density_diffrn 0.943
_exptl_crystal_density_method 'not measured'
_exptl_crystal_F_000 5676
_refine_diff_density_max 0.877
_refine_diff_density_min -0.510
_refine_diff_density_rms 0.193
_refine_ls_abs_structure_details 'Flack H D (1983), Acta Cryst. A39, 876-881'
_refine_ls_abs_structure_Flack -0.05(3)
_refine_ls_extinction_coef 0.0017(2)
_refine_ls_extinction_expression Fc^*^=kFc[1+0.001xFc^2^\l^3^/sin(2\q)]^-1/4^
_refine_ls_extinction_method SHELXL
_refine_ls_goodness_of_fit_ref 1.186
_refine_ls_hydrogen_treatment mixed
_refine_ls_matrix_type full
_refine_ls_number_parameters 267
_refine_ls_number_reflns 5657
_refine_ls_number_restraints 4
_refine_ls_restrained_S_all 1.190
_refine_ls_R_factor_all 0.0726
_refine_ls_R_factor_gt 0.0538
_refine_ls_shift/su_max 0.002
_refine_ls_shift/su_mean 0.000
_refine_ls_structure_factor_coef Fsqd
_refine_ls_weighting_details 'calc w=1/[\s^2^(Fo^2^)+(0.1161P)^2^+11.6495P] where P=(Fo^2^+2Fc^2^)/3'
_refine_ls_weighting_scheme calc
_refine_ls_wR_factor_gt 0.1706
_refine_ls_wR_factor_ref 0.1967
_reflns_number_gt 4713
_reflns_number_total 5657
_reflns_threshold_expression >2sigma(I)
_cod_data_source_file ja901725v_si_002_2.cif
_cod_data_source_block LIF-1-Cu
_cod_original_formula_sum 'C20.50 H23.50 B Cu N8'
_cod_database_code 4104324

loop_
_symmetry_equiv_pos_as_xyz
'x, y, z'
'-x, -y, z'
'-x, y, -z'
'x, -y, -z'
'z, x, y'
'z, -x, -y'
'-z, -x, y'
'-z, x, -y'
'y, z, x'
'-y, z, -x'
'y, -z, -x'
'-y, -z, x'
'y, x, -z'
'-y, -x, -z'
'y, -x, z'
'-y, x, z'
'x, z, -y'
'-x, z, y'
'-x, -z, -y'
'x, -z, y'
'z, y, -x'
'z, -y, x'
'-z, y, x'
'-z, -y, -x'

loop_
_atom_site_label
_atom_site_type_symbol
_atom_site_fract_x
_atom_site_fract_y
_atom_site_fract_z
_atom_site_U_iso_or_equiv
_atom_site_adp_type
_atom_site_occupancy
_atom_site_symmetry_multiplicity
_atom_site_calc_flag
_atom_site_refinement_flags
Cu1 Cu 0.246725(18) 0.38951(2) 0.10842(2) 0.0399(2) Uani 1 1 d .
B1 B 0.0989(2) 0.40114(19) 0.24908(17) 0.0379(11) Uani 1 1 d .
N11 N 0.13353(14) 0.37414(13) 0.21157(13) 0.0388(8) Uani 1 1 d .
N12 N 0.19411(15) 0.36425(14) 0.15523(14) 0.0434(9) Uani 1 1 d .
C11 C 0.17377(16) 0.39438(16) 0.18869(16) 0.0376(9) Uani 1 1 d .
H11 H 0.1861 0.4268 0.1959 0.045 Uiso 1 1 calc R
C12 C 0.16586(19) 0.32145(16) 0.15681(18) 0.0483(11) Uani 1 1 d .
C13 C 0.12837(19) 0.32771(18) 0.19056(18) 0.0474(11) Uani 1 1 d .
H13 H 0.1031 0.3041 0.1982 0.057 Uiso 1 1 calc R
C14 C 0.1787(3) 0.2771(2) 0.1249(3) 0.083(2) Uani 1 1 d .
H14A H 0.1622 0.2473 0.1383 0.125 Uiso 1 1 calc R
H14B H 0.2149 0.2720 0.1251 0.125 Uiso 1 1 calc R
H14C H 0.1673 0.2830 0.0907 0.125 Uiso 1 1 calc R
N21 N 0.11889(13) 0.45375(13) 0.25879(13) 0.0378(8) Uani 1 1 d .
N22 N 0.12889(15) 0.53578(14) 0.25553(14) 0.0419(9) Uani 1 1 d .
C21 C 0.10088(16) 0.49775(17) 0.24294(15) 0.0373(9) Uani 1 1 d .
H21 H 0.0708 0.5010 0.2244 0.045 Uiso 1 1 calc R
C22 C 0.16803(18) 0.51529(17) 0.28199(17) 0.0436(11) Uani 1 1 d .
C23 C 0.16221(17) 0.46558(18) 0.28440(18) 0.0439(11) Uani 1 1 d .
H23 H 0.1838 0.4427 0.3007 0.053 Uiso 1 1 calc R
C24 C 0.2082(3) 0.5472(2) 0.3034(2) 0.0209(14) Uani 0.50 1 d P
H24A H 0.2331 0.5260 0.3198 0.031 Uiso 0.50 1 calc PR
H24B H 0.1937 0.5702 0.3279 0.031 Uiso 0.50 1 calc PR
H24C H 0.2241 0.5663 0.2767 0.031 Uiso 0.50 1 calc PR
N31 N 0.09758(13) 0.37363(13) 0.29994(13) 0.0369(8) Uani 1 1 d .
N32 N 0.10087(14) 0.31487(14) 0.35821(14) 0.0400(8) Uani 1 1 d .
C31 C 0.10918(16) 0.32598(16) 0.31136(15) 0.0366(9) Uani 1 1 d .
H31 H 0.1221 0.3029 0.2878 0.044 Uiso 1 1 calc R
C32 C 0.08232(17) 0.35836(17) 0.37921(16) 0.0409(10) Uani 1 1 d .
C33 C 0.08015(17) 0.39385(17) 0.34400(16) 0.0403(10) Uani 1 1 d .
H33 H 0.0687 0.4271 0.3486 0.048 Uiso 1 1 calc R
C34 C 0.0681(2) 0.3630(2) 0.43332(19) 0.0588(14) Uani 1 1 d .
H34A H 0.0532 0.3958 0.4393 0.088 Uiso 1 1 calc R
H34B H 0.0980 0.3592 0.4541 0.088 Uiso 1 1 calc R
H34C H 0.0440 0.3369 0.4418 0.088 Uiso 1 1 calc R
N41 N 0.04594(13) 0.40230(13) 0.22687(13) 0.0379(8) Uani 1 1 d .
N42 N -0.03609(14) 0.39660(14) 0.22018(14) 0.0411(9) Uani 1 1 d .
C41 C 0.00287(17) 0.39088(15) 0.24921(15) 0.0358(9) Uani 1 1 d .
H41 H 0.0007 0.3797 0.2828 0.043 Uiso 1 1 calc R
C42 C -0.01741(18) 0.41247(17) 0.17540(17) 0.0438(11) Uani 1 1 d .
C43 C 0.03249(18) 0.41584(18) 0.17886(17) 0.0461(11) Uani 1 1 d .
H43 H 0.0546 0.4257 0.1530 0.055 Uiso 1 1 calc R
C44 C -0.0509(2) 0.4232(2) 0.1313(2) 0.0613(14) Uani 1 1 d .
H44A H -0.0712 0.3938 0.1239 0.092 Uiso 1 1 calc R
H44B H -0.0305 0.4315 0.1022 0.092 Uiso 1 1 calc R
H44C H -0.0728 0.4514 0.1392 0.092 Uiso 1 1 calc R
C1 C 0.2801(3) 0.3097(3) 0.2379(3) 0.0786(19) Uani 1 1 d .
H1 H 0.2834 0.3331 0.2115 0.094 Uiso 1 1 calc R
C2 C 0.2422(3) 0.3144(3) 0.2708(3) 0.0796(19) Uani 1 1 d .
H2 H 0.2188 0.3408 0.2675 0.096 Uiso 1 1 calc R
C3 C 1.0000 0.2568(12) 0.2568(12) 0.426(11) Uiso 1 2 d SD
H3 H 1.0000 0.2819 0.2819 0.511 Uiso 1 2 calc SR
C4 C 0.9919(12) 0.2060(10) 0.2616(13) 0.426(11) Uiso 1 1 d D
H4 H 0.9863 0.1949 0.2947 0.511 Uiso 1 1 calc R
C5 C 0.9907(12) 0.1666(12) 0.2235(9) 0.426(11) Uiso 1 1 d D
H5 H 0.9826 0.1342 0.2356 0.511 Uiso 1 1 calc R
C6 C 1.0000 0.1697(12) 0.1697(12) 0.426(11) Uiso 1 2 d SD
H6 H 1.0000 0.1446 0.1446 0.511 Uiso 1 2 calc SR

loop_
_atom_site_aniso_label
_atom_site_aniso_U_11
_atom_site_aniso_U_22
_atom_site_aniso_U_33
_atom_site_aniso_U_23
_atom_site_aniso_U_13
_atom_site_aniso_U_12
Cu1 0.0439(4) 0.0365(3) 0.0393(3) 0.0026(2) 0.0085(2) 0.0065(2)
B1 0.042(3) 0.032(2) 0.040(3) 0.002(2) 0.004(2) 0.003(2)
N11 0.043(2) 0.0356(19) 0.0384(19) 0.0003(15) 0.0050(16) 0.0004(16)
N12 0.049(2) 0.041(2) 0.041(2) 0.0023(17) 0.0084(17) 0.0038(17)
C11 0.037(2) 0.036(2) 0.040(2) 0.0030(18) 0.0058(18) 0.0028(18)
C12 0.061(3) 0.037(2) 0.047(3) -0.005(2) 0.013(2) -0.002(2)
C13 0.052(3) 0.039(2) 0.051(3) -0.007(2) 0.010(2) -0.010(2)
C14 0.106(5) 0.063(4) 0.080(4) -0.020(3) 0.039(4) -0.019(4)
N21 0.0366(19) 0.038(2) 0.0393(19) 0.0022(15) 0.0050(15) 0.0022(15)
N22 0.045(2) 0.0345(19) 0.046(2) -0.0034(16) 0.0050(17) -0.0012(17)
C21 0.040(2) 0.034(2) 0.037(2) 0.0002(19) 0.0036(17) -0.0001(19)
C22 0.044(2) 0.044(3) 0.043(2) -0.002(2) 0.000(2) -0.003(2)
C23 0.043(3) 0.044(3) 0.045(3) 0.001(2) -0.003(2) 0.001(2)
C24 0.022(3) 0.018(3) 0.023(3) -0.003(3) -0.011(3) -0.010(3)
N31 0.0343(19) 0.0376(19) 0.039(2) 0.0012(15) 0.0030(15) 0.0042(15)
N32 0.041(2) 0.039(2) 0.040(2) 0.0049(16) 0.0029(16) 0.0065(16)
C31 0.037(2) 0.037(2) 0.036(2) 0.0047(17) 0.0036(18) 0.0071(18)
C32 0.042(2) 0.046(2) 0.035(2) -0.0027(19) 0.0027(18) 0.0040(19)
C33 0.044(2) 0.039(2) 0.038(2) -0.0044(19) 0.0042(18) 0.004(2)
C34 0.073(4) 0.059(3) 0.044(3) -0.002(2) 0.006(2) 0.010(3)
N41 0.041(2) 0.0360(19) 0.0368(19) 0.0020(15) -0.0005(15) 0.0021(16)
N42 0.042(2) 0.040(2) 0.042(2) 0.0038(16) -0.0045(17) 0.0001(16)
C41 0.036(2) 0.036(2) 0.036(2) 0.0034(16) 0.0024(18) 0.0008(19)
C42 0.050(3) 0.043(2) 0.038(2) 0.001(2) -0.0035(19) -0.005(2)
C43 0.049(3) 0.052(3) 0.037(2) 0.007(2) 0.004(2) -0.002(2)
C44 0.058(3) 0.082(4) 0.043(3) 0.010(3) -0.008(2) -0.008(3)
C1 0.094(5) 0.074(4) 0.068(4) 0.014(3) 0.011(4) 0.013(4)
C2 0.077(4) 0.082(4) 0.080(4) 0.013(4) 0.006(4) 0.021(4)

loop_
_atom_type_symbol
_atom_type_description
_atom_type_scat_dispersion_real
_atom_type_scat_dispersion_imag
_atom_type_scat_source
C C 0.0033 0.0016 'International Tables Vol C Tables 4.2.6.8 and 6.1.1.4'
H H 0.0000 0.0000 'International Tables Vol C Tables 4.2.6.8 and 6.1.1.4'
B B 0.0013 0.0007 'International Tables Vol C Tables 4.2.6.8 and 6.1.1.4'
N N 0.0061 0.0033 'International Tables Vol C Tables 4.2.6.8 and 6.1.1.4'
Cu Cu 0.3201 1.2651 'International Tables Vol C Tables 4.2.6.8 and 6.1.1.4'

loop_
_geom_angle_atom_site_label_1
_geom_angle_atom_site_label_2
_geom_angle_atom_site_label_3
_geom_angle
_geom_angle_site_symmetry_1
_geom_angle_site_symmetry_3
N12 Cu1 N32 123.94(15) . 9
N12 Cu1 N42 112.00(16) . 21
N32 Cu1 N42 104.75(15) 9 21
N12 Cu1 N22 103.80(15) . 22_565
N32 Cu1 N22 108.79(15) 9 22_565
N42 Cu1 N22 101.33(15) 21 22_565
N21 B1 N41 111.7(4) . .
N21 B1 N11 109.3(3) . .
N41 B1 N11 108.1(3) . .
N21 B1 N31 107.3(3) . .
N41 B1 N31 109.2(3) . .
N11 B1 N31 111.2(4) . .
C11 N11 C13 104.9(4) . .
C11 N11 B1 125.8(4) . .
C13 N11 B1 129.0(4) . .
C11 N12 C12 105.1(4) . .
C11 N12 Cu1 120.5(3) . .
C12 N12 Cu1 133.5(3) . .
N12 C11 N11 113.0(4) . .
N12 C11 H11 123.5 . .
N11 C11 H11 123.5 . .
C13 C12 N12 108.9(4) . .
C13 C12 C14 130.0(5) . .
N12 C12 C14 121.1(5) . .
C12 C13 N11 108.0(4) . .
C12 C13 H13 126.0 . .
N11 C13 H13 126.0 . .
C12 C14 H14A 109.5 . .
C12 C14 H14B 109.5 . .
H14A C14 H14B 109.5 . .
C12 C14 H14C 109.5 . .
H14A C14 H14C 109.5 . .
H14B C14 H14C 109.5 . .
C21 N21 C23 104.9(4) . .
C21 N21 B1 129.0(4) . .
C23 N21 B1 126.0(4) . .
C21 N22 C22 105.0(4) . .
C21 N22 Cu1 124.5(3) . 22_565
C22 N22 Cu1 129.7(3) . 22_565
N22 C21 N21 113.3(4) . .
N22 C21 H21 123.3 . .
N21 C21 H21 123.3 . .
C23 C22 N22 109.3(4) . .
C23 C22 C24 129.4(5) . .
N22 C22 C24 121.3(4) . .
C22 C23 N21 107.5(4) . .
C22 C23 H23 126.3 . .
N21 C23 H23 126.3 . .
C22 C24 H24A 109.5 . .
C22 C24 H24B 109.5 . .
H24A C24 H24B 109.5 . .
C22 C24 H24C 109.5 . .
H24A C24 H24C 109.5 . .
H24B C24 H24C 109.5 . .
C31 N31 C33 104.8(3) . .
C31 N31 B1 130.1(4) . .
C33 N31 B1 124.9(4) . .
C31 N32 C32 105.0(4) . .
C31 N32 Cu1 125.9(3) . 5
C32 N32 Cu1 128.9(3) . 5
N32 C31 N31 113.2(4) . .
N32 C31 H31 123.4 . .
N31 C31 H31 123.4 . .
C33 C32 N32 109.0(4) . .
C33 C32 C34 127.5(4) . .
N32 C32 C34 123.4(4) . .
C32 C33 N31 108.0(4) . .
C32 C33 H33 126.0 . .
N31 C33 H33 126.0 . .
C32 C34 H34A 109.5 . .
C32 C34 H34B 109.5 . .
H34A C34 H34B 109.5 . .
C32 C34 H34C 109.5 . .
H34A C34 H34C 109.5 . .
H34B C34 H34C 109.5 . .
C41 N41 C43 104.6(4) . .
C41 N41 B1 128.2(4) . .
C43 N41 B1 127.2(4) . .
C41 N42 C42 105.4(4) . .
C41 N42 Cu1 122.0(3) . 23
C42 N42 Cu1 132.2(3) . 23
N42 C41 N41 113.3(4) . .
N42 C41 H41 123.4 . .
N41 C41 H41 123.4 . .
C43 C42 N42 108.9(4) . .
C43 C42 C44 129.2(5) . .
N42 C42 C44 121.8(4) . .
C42 C43 N41 107.8(4) . .
C42 C43 H43 126.1 . .
N41 C43 H43 126.1 . .
C42 C44 H44A 109.5 . .
C42 C44 H44B 109.5 . .
H44A C44 H44B 109.5 . .
C42 C44 H44C 109.5 . .
H44A C44 H44C 109.5 . .
H44B C44 H44C 109.5 . .
C2 C1 C2 120.7(8) . 9
C2 C1 H1 119.6 . .
C2 C1 H1 119.6 9 .
C1 C2 C1 119.3(8) . 5
C1 C2 H2 120.4 . .
C1 C2 H2 120.4 5 .
C4 C3 C4 102(5) 18_755 .
C4 C3 H3 129.1 18_755 .
C4 C3 H3 129.1 . .
C3 C4 C5 130(4) . .
C3 C4 H4 114.8 . .
C5 C4 H4 114.8 . .
C6 C5 C4 130(4) . .
C6 C5 H5 115.2 . .
C4 C5 H5 115.2 . .
C5 C6 C5 98(4) . 18_755
C5 C6 H6 131.0 . .
C5 C6 H6 131.0 18_755 .

loop_
_geom_bond_atom_site_label_1
_geom_bond_atom_site_label_2
_geom_bond_distance
_geom_bond_site_symmetry_2
Cu1 N12 2.006(4) .
Cu1 N32 2.021(4) 9
Cu1 N42 2.075(4) 21
Cu1 N22 2.091(4) 22_565
B1 N21 1.531(6) .
B1 N41 1.540(6) .
B1 N11 1.549(6) .
B1 N31 1.551(6) .
N11 C11 1.355(6) .
N11 C13 1.373(6) .
N12 C11 1.325(6) .
N12 C12 1.376(6) .
C11 H11 0.9500 .
C12 C13 1.363(7) .
C12 C14 1.504(7) .
C13 H13 0.9500 .
C14 H14A 0.9800 .
C14 H14B 0.9800 .
C14 H14C 0.9800 .
N21 C21 1.344(6) .
N21 C23 1.386(6) .
N22 C21 1.311(6) .
N22 C22 1.381(6) .
N22 Cu1 2.091(4) 22_565
C21 H21 0.9500 .
C22 C23 1.344(7) .
C22 C24 1.490(7) .
C23 H23 0.9500 .
C24 H24A 0.9800 .
C24 H24B 0.9800 .
C24 H24C 0.9800 .
N31 C31 1.350(6) .
N31 C33 1.381(6) .
N32 C31 1.310(6) .
N32 C32 1.387(6) .
N32 Cu1 2.021(4) 5
C31 H31 0.9500 .
C32 C33 1.342(6) .
C32 C34 1.505(7) .
C33 H33 0.9500 .
C34 H34A 0.9800 .
C34 H34B 0.9800 .
C34 H34C 0.9800 .
N41 C41 1.337(6) .
N41 C43 1.385(6) .
N42 C41 1.312(6) .
N42 C42 1.369(6) .
N42 Cu1 2.075(4) 23
C41 H41 0.9500 .
C42 C43 1.345(7) .
C42 C44 1.513(7) .
C43 H43 0.9500 .
C44 H44A 0.9800 .
C44 H44B 0.9800 .
C44 H44C 0.9800 .
C1 C2 1.352(8) .
C1 C2 1.394(8) 9
C1 H1 0.9500 .
C2 C1 1.394(8) 5
C2 H2 0.9500 .
C3 C4 1.386(17) 18_755
C3 C4 1.386(17) .
C3 H3 0.9500 .
C4 C5 1.470(17) .
C4 H4 0.9500 .
C5 C6 1.468(18) .
C5 H5 0.9500 .
C6 C5 1.468(18) 18_755
C6 H6 0.9500 .
